data_7237159
loop_
_publ_author_name
'Yin, Ping'
'Yu, Qiong'
'Dharavath, Srinivas'
'Shreeve, Jean'ne M.'

_publ_section_title
;
 Taming of tetranitroethane: a promising precursor for high performance
 energetic ingredients
;
_journal_issue 32
_journal_name_full 'Journal of Materials Chemistry A'
_journal_page_first 15815
_journal_paper_doi 10.1039/C8TA05394D
_journal_volume 6
_journal_year 2018
_chemical_formula_moiety '2(C2 H2 N3 O5), H4 N O, H3 N O, H4 N'
_chemical_formula_sum 'C4 H15 N9 O12'
_chemical_formula_weight 381.25
_space_group_crystal_system triclinic
_space_group_IT_number 2
_space_group_name_Hall '-P 1'
_space_group_name_H-M_alt 'P -1'
_atom_sites_solution_hydrogens difmap
_atom_sites_solution_primary dual
_audit_creation_date 2018-04-11
_audit_creation_method
;
Olex2 1.2-alpha
(compiled 2018.04.03 svn.r3497 for OlexSys, GUI svn.r5486)
;
_audit_update_record
;
2018-06-05 deposited with the CCDC.
2018-07-23 downloaded from the CCDC.
;
_cell_angle_alpha 106.9700(10)
_cell_angle_beta 93.5300(10)
_cell_angle_gamma 105.5540(10)
_cell_formula_units_Z 2
_cell_length_a 8.1131(10)
_cell_length_b 8.6292(10)
_cell_length_c 11.1334(13)
_cell_measurement_reflns_used 3270
_cell_measurement_temperature 173(2)
_cell_measurement_theta_max 25.37
_cell_measurement_theta_min 2.59
_cell_volume 709.89(15)
_computing_cell_refinement 'SAINT v8.34A (Bruker, 2013)'
_computing_data_collection 'COSMO (BRUKER, V1.61, 2009)'
_computing_data_reduction 'SAINT v8.34A (Bruker, 2013)'
_computing_molecular_graphics 'Olex2 (Dolomanov et al., 2009)'
_computing_publication_material 'Olex2 (Dolomanov et al., 2009)'
_computing_structure_refinement 'ShelXL (Sheldrick, 2015)'
_computing_structure_solution 'ShelXT (Sheldrick, 2015)'
_diffrn_ambient_temperature 173(2)
_diffrn_detector_area_resol_mean 8.36
_diffrn_measured_fraction_theta_full 0.995
_diffrn_measured_fraction_theta_max 0.993
_diffrn_measurement_device_type 'Bruker APEX-II CCD'
_diffrn_measurement_method '\f and \w scans'
_diffrn_radiation_monochromator graphite
_diffrn_radiation_type MoK\a
_diffrn_radiation_wavelength 0.71073
_diffrn_reflns_av_R_equivalents 0.0201
_diffrn_reflns_av_unetI/netI 0.0307
_diffrn_reflns_Laue_measured_fraction_full 0.995
_diffrn_reflns_Laue_measured_fraction_max 0.993
_diffrn_reflns_limit_h_max 9
_diffrn_reflns_limit_h_min -9
_diffrn_reflns_limit_k_max 10
_diffrn_reflns_limit_k_min -10
_diffrn_reflns_limit_l_max 13
_diffrn_reflns_limit_l_min -13
_diffrn_reflns_number 5829
_diffrn_reflns_point_group_measured_fraction_full 0.995
_diffrn_reflns_point_group_measured_fraction_max 0.993
_diffrn_reflns_theta_full 25.242
_diffrn_reflns_theta_max 25.388
_diffrn_reflns_theta_min 1.935
_diffrn_source 'sealed tube'
_diffrn_standards_number 0
_exptl_absorpt_coefficient_mu 0.175
_exptl_absorpt_correction_T_max 0.7452
_exptl_absorpt_correction_T_min 0.6868
_exptl_absorpt_correction_type multi-scan
_exptl_absorpt_process_details
'SADABS-2014/5 (Bruker,2014/5) was used for absorption correction. wR2(int) was 0.0451 before and 0.0368 after correction. The Ratio of minimum to maximum transmission is 0.9216. The \l/2 correction factor is 0.00150.'
_exptl_crystal_colour yellow
_exptl_crystal_colour_primary yellow
_exptl_crystal_density_diffrn 1.784
_exptl_crystal_description chunk
_exptl_crystal_F_000 396
_exptl_crystal_recrystallization_method 'used as received'
_exptl_crystal_size_max 0.298
_exptl_crystal_size_mid 0.249
_exptl_crystal_size_min 0.186
_refine_diff_density_max 0.414
_refine_diff_density_min -0.292
_refine_diff_density_rms 0.069
_refine_ls_extinction_method none
_refine_ls_goodness_of_fit_ref 1.078
_refine_ls_hydrogen_treatment refall
_refine_ls_matrix_type full
_refine_ls_number_parameters 286
_refine_ls_number_reflns 2596
_refine_ls_number_restraints 0
_refine_ls_restrained_S_all 1.078
_refine_ls_R_factor_all 0.0532
_refine_ls_R_factor_gt 0.0453
_refine_ls_shift/su_max 0.000
_refine_ls_shift/su_mean 0.000
_refine_ls_structure_factor_coef Fsqd
_refine_ls_weighting_details 'w=1/[\s^2^(Fo^2^)+(0.0929P)^2^] where P=(Fo^2^+2Fc^2^)/3'
_refine_ls_weighting_scheme calc
_refine_ls_wR_factor_gt 0.1253
_refine_ls_wR_factor_ref 0.1369
_reflns_Friedel_coverage 0.000
_reflns_number_gt 2144
_reflns_number_total 2596
_reflns_threshold_expression 'I > 2\s(I)'
_cod_data_source_file c8ta05394d2.cif
_cod_data_source_block js418a
_cod_database_code 7237159
_shelx_shelxl_version_number 2018/3
_shelx_space_group_comment
;
The symmetry employed for this shelxl refinement is uniquely defined
by the following loop, which should always be used as a source of
symmetry information in preference to the above space-group names.
They are only intended as comments.
;
_shelx_estimated_absorpt_t_max 0.968
_shelx_estimated_absorpt_t_min 0.950
_olex2_refinement_description
;
;
_olex2_diffrn_ambient_temperature_device 'Oxford Cryosystems'
_olex2_exptl_crystal_mounting_method 'The crystal was mounted on a nylon loop with paratone oil'
_olex2_submission_original_sample_id YP-031B
_olex2_submission_special_instructions 'No special instructions were received'

loop_
_space_group_symop_operation_xyz
'x, y, z'
'-x, -y, -z'

loop_
_atom_site_label
_atom_site_type_symbol
_atom_site_fract_x
_atom_site_fract_y
_atom_site_fract_z
_atom_site_U_iso_or_equiv
_atom_site_adp_type
_atom_site_occupancy
_atom_site_site_symmetry_order
_atom_site_calc_flag
O1 O 0.86755(19) 0.69153(18) 0.64235(14) 0.0244(4) Uani 1 1 d
H1 H 0.802(3) 0.605(3) 0.577(3) 0.042(7) Uiso 1 1 d
O2 O 0.78595(18) 1.06522(18) 0.51819(13) 0.0252(4) Uani 1 1 d
O3 O 0.92613(19) 1.33264(17) 0.59636(14) 0.0268(4) Uani 1 1 d
O4 O 1.14835(18) 1.42253(17) 0.79302(13) 0.0240(4) Uani 1 1 d
O5 O 1.2082(2) 1.22453(19) 0.85160(15) 0.0343(4) Uani 1 1 d
N1 N 0.8561(2) 0.8361(2) 0.61018(16) 0.0206(4) Uani 1 1 d
N2 N 0.9012(2) 1.1835(2) 0.59762(15) 0.0197(4) Uani 1 1 d
N3 N 1.1228(2) 1.2688(2) 0.77880(16) 0.0206(4) Uani 1 1 d
C1 C 0.9680(3) 0.9687(3) 0.68595(19) 0.0197(4) Uani 1 1 d
H1A H 1.037(3) 0.962(3) 0.747(2) 0.027(6) Uiso 1 1 d
C2 C 0.9968(2) 1.1407(2) 0.68405(18) 0.0188(4) Uani 1 1 d
O6 O 0.46684(19) 0.63311(19) 0.93216(14) 0.0254(4) Uani 1 1 d
H6 H 0.374(3) 0.547(3) 0.885(2) 0.032(7) Uiso 1 1 d
O7 O 0.4849(2) 0.93513(19) 0.71349(14) 0.0315(4) Uani 1 1 d
O8 O 0.64865(18) 1.19308(17) 0.76056(13) 0.0247(4) Uani 1 1 d
O9 O 0.88452(18) 1.29828(18) 0.95353(14) 0.0255(4) Uani 1 1 d
O10 O 0.8694(2) 1.1428(2) 1.07439(16) 0.0449(5) Uani 1 1 d
N4 N 0.4837(2) 0.7545(2) 0.86743(16) 0.0218(4) Uani 1 1 d
N5 N 0.6016(2) 1.0575(2) 0.78586(16) 0.0200(4) Uani 1 1 d
N6 N 0.8147(2) 1.1646(2) 0.97547(16) 0.0229(4) Uani 1 1 d
C3 C 0.6140(3) 0.8831(3) 0.92700(19) 0.0219(5) Uani 1 1 d
H3 H 0.683(3) 0.884(3) 1.000(2) 0.027(6) Uiso 1 1 d
C4 C 0.6758(2) 1.0351(2) 0.89318(18) 0.0185(4) Uani 1 1 d
O11 O 0.5292(2) 0.60584(19) 0.33546(13) 0.0274(4) Uani 1 1 d
H11 H 0.579(4) 0.551(3) 0.378(2) 0.041(7) Uiso 1 1 d
N7 N 0.5285(2) 0.7466(2) 0.44043(16) 0.0207(4) Uani 1 1 d
H7A H 0.645(4) 0.808(3) 0.490(2) 0.043(7) Uiso 1 1 d
H7B H 0.483(3) 0.813(3) 0.398(2) 0.032(6) Uiso 1 1 d
H7C H 0.450(3) 0.700(3) 0.494(2) 0.040(7) Uiso 1 1 d
O12 O 0.32001(17) 0.55498(16) 0.55716(12) 0.0210(3) Uani 1 1 d
N8 N 0.2184(2) 0.6340(2) 0.63861(17) 0.0205(4) Uani 1 1 d
H8A H 0.156(3) 0.682(3) 0.594(2) 0.027(6) Uiso 1 1 d
H8B H 0.135(3) 0.551(3) 0.660(2) 0.035(7) Uiso 1 1 d
H8C H 0.294(3) 0.710(3) 0.708(2) 0.030(6) Uiso 1 1 d
N9 N 0.7885(3) 0.5515(2) 0.86412(19) 0.0257(4) Uani 1 1 d
H9A H 0.780(4) 0.434(4) 0.845(3) 0.055(9) Uiso 1 1 d
H9B H 0.703(5) 0.574(4) 0.902(3) 0.084(12) Uiso 1 1 d
H9C H 0.893(5) 0.614(5) 0.920(3) 0.079(11) Uiso 1 1 d
H9D H 0.791(4) 0.586(4) 0.790(3) 0.060(9) Uiso 1 1 d

loop_
_atom_site_aniso_label
_atom_site_aniso_U_11
_atom_site_aniso_U_22
_atom_site_aniso_U_33
_atom_site_aniso_U_23
_atom_site_aniso_U_13
_atom_site_aniso_U_12
O1 0.0304(8) 0.0158(7) 0.0255(8) 0.0077(6) -0.0033(6) 0.0050(6)
O2 0.0253(8) 0.0212(8) 0.0233(8) 0.0061(6) -0.0075(6) 0.0013(6)
O3 0.0295(8) 0.0183(8) 0.0319(9) 0.0122(6) -0.0051(6) 0.0032(6)
O4 0.0276(8) 0.0156(7) 0.0246(8) 0.0063(6) -0.0011(6) 0.0010(6)
O5 0.0379(9) 0.0233(8) 0.0353(9) 0.0107(7) -0.0181(7) 0.0026(7)
N1 0.0233(9) 0.0188(9) 0.0213(9) 0.0085(7) 0.0016(7) 0.0072(7)
N2 0.0187(8) 0.0199(9) 0.0198(9) 0.0074(7) 0.0003(7) 0.0041(7)
N3 0.0211(9) 0.0202(9) 0.0200(9) 0.0079(7) 0.0000(7) 0.0043(7)
C1 0.0199(10) 0.0213(11) 0.0189(10) 0.0070(8) -0.0004(8) 0.0079(8)
C2 0.0191(10) 0.0186(10) 0.0186(10) 0.0065(8) 0.0006(8) 0.0055(8)
O6 0.0257(8) 0.0208(8) 0.0285(8) 0.0135(7) -0.0030(7) 0.0002(6)
O7 0.0336(9) 0.0238(8) 0.0258(8) 0.0087(7) -0.0125(7) -0.0066(7)
O8 0.0299(8) 0.0190(8) 0.0256(8) 0.0117(6) -0.0011(6) 0.0042(6)
O9 0.0253(8) 0.0201(8) 0.0278(8) 0.0112(6) -0.0015(6) -0.0013(6)
O10 0.0477(11) 0.0376(10) 0.0376(10) 0.0230(8) -0.0238(8) -0.0118(8)
N4 0.0241(9) 0.0179(9) 0.0251(9) 0.0101(7) 0.0023(7) 0.0056(7)
N5 0.0207(9) 0.0198(9) 0.0188(9) 0.0061(7) 0.0014(7) 0.0053(7)
N6 0.0228(9) 0.0229(9) 0.0219(9) 0.0088(7) -0.0015(7) 0.0041(7)
C3 0.0237(11) 0.0232(11) 0.0200(11) 0.0073(9) -0.0001(8) 0.0089(9)
C4 0.0204(10) 0.0182(10) 0.0145(10) 0.0044(8) -0.0013(8) 0.0036(8)
O11 0.0361(9) 0.0289(8) 0.0189(8) 0.0045(6) -0.0006(6) 0.0171(7)
N7 0.0216(9) 0.0188(9) 0.0194(9) 0.0044(7) -0.0011(7) 0.0052(7)
O12 0.0231(7) 0.0186(7) 0.0214(8) 0.0052(6) 0.0031(6) 0.0078(6)
N8 0.0191(9) 0.0200(9) 0.0230(10) 0.0083(8) 0.0018(8) 0.0056(7)
N9 0.0272(10) 0.0197(10) 0.0270(10) 0.0066(8) -0.0036(8) 0.0044(8)

loop_
_atom_type_symbol
_atom_type_description
_atom_type_scat_dispersion_real
_atom_type_scat_dispersion_imag
_atom_type_scat_source
C C 0.0033 0.0016 'International Tables Vol C Tables 4.2.6.8 and 6.1.1.4'
H H 0.0000 0.0000 'International Tables Vol C Tables 4.2.6.8 and 6.1.1.4'
N N 0.0061 0.0033 'International Tables Vol C Tables 4.2.6.8 and 6.1.1.4'
O O 0.0106 0.0060 'International Tables Vol C Tables 4.2.6.8 and 6.1.1.4'

loop_
_geom_angle_atom_site_label_1
_geom_angle_atom_site_label_2
_geom_angle_atom_site_label_3
_geom_angle
N1 O1 H1 103.6(17)
C1 N1 O1 109.44(16)
O2 N2 O3 119.69(16)
O2 N2 C2 117.10(16)
O3 N2 C2 123.22(17)
O4 N3 C2 122.49(16)
O5 N3 O4 120.03(16)
O5 N3 C2 117.47(16)
N1 C1 H1A 121.0(15)
N1 C1 C2 126.19(19)
C2 C1 H1A 112.9(15)
N2 C2 N3 119.66(17)
N2 C2 C1 123.33(18)
N3 C2 C1 116.94(17)
N4 O6 H6 102.9(15)
C3 N4 O6 108.05(16)
O7 N5 O8 120.02(16)
O7 N5 C4 117.12(16)
O8 N5 C4 122.86(16)
O9 N6 O10 119.38(17)
O9 N6 C4 122.80(16)
O10 N6 C4 117.83(17)
N4 C3 H3 120.9(14)
N4 C3 C4 126.07(18)
C4 C3 H3 113.0(14)
N5 C4 N6 120.25(17)
N5 C4 C3 122.93(17)
N6 C4 C3 116.81(17)
N7 O11 H11 98.7(17)
O11 N7 H7A 112.4(15)
O11 N7 H7B 101.0(14)
O11 N7 H7C 106.3(14)
H7A N7 H7B 113(2)
H7A N7 H7C 110(2)
H7B N7 H7C 113(2)
O12 N8 H8A 108.8(14)
O12 N8 H8B 109.6(15)
O12 N8 H8C 105.8(15)
H8A N8 H8B 106(2)
H8A N8 H8C 115(2)
H8B N8 H8C 112(2)
H9A N9 H9B 111(3)
H9A N9 H9C 107(3)
H9A N9 H9D 113(2)
H9B N9 H9C 109(3)
H9B N9 H9D 109(3)
H9C N9 H9D 108(3)

loop_
_geom_bond_atom_site_label_1
_geom_bond_atom_site_label_2
_geom_bond_distance
O1 H1 0.89(3)
O1 N1 1.418(2)
O2 N2 1.248(2)
O3 N2 1.252(2)
O4 N3 1.247(2)
O5 N3 1.240(2)
N1 C1 1.277(3)
N2 C2 1.391(3)
N3 C2 1.400(3)
C1 H1A 0.88(3)
C1 C2 1.446(3)
O6 H6 0.91(3)
O6 N4 1.418(2)
O7 N5 1.238(2)
O8 N5 1.249(2)
O9 N6 1.242(2)
O10 N6 1.245(2)
N4 C3 1.282(3)
N5 C4 1.391(3)
N6 C4 1.399(3)
C3 H3 0.95(2)
C3 C4 1.439(3)
O11 H11 0.90(3)
O11 N7 1.420(2)
N7 H7A 0.99(3)
N7 H7B 0.97(3)
N7 H7C 0.99(3)
O12 N8 1.414(2)
N8 H8A 0.94(3)
N8 H8B 0.94(3)
N8 H8C 0.91(3)
N9 H9A 0.96(3)
N9 H9B 0.87(4)
N9 H9C 0.94(4)
N9 H9D 0.96(3)

loop_
_geom_hbond_atom_site_label_D
_geom_hbond_atom_site_label_H
_geom_hbond_atom_site_label_A
_geom_hbond_distance_DH
_geom_hbond_distance_HA
_geom_hbond_distance_DA
_geom_hbond_angle_DHA
_geom_hbond_site_symmetry_A
_geom_hbond_publ_flag
O1 H1 O12 0.89(3) 1.73(3) 2.620(2) 176(3) 2_666 yes
O6 H6 O4 0.91(3) 1.90(3) 2.779(2) 162(2) 1_445 yes
O11 H11 O12 0.90(3) 1.66(3) 2.5595(19) 175(3) 2_666 yes
N7 H7A O2 0.99(3) 2.12(3) 2.825(2) 127(2) . yes
N7 H7B O8 0.97(3) 1.98(3) 2.834(2) 145(2) 2_676 yes
N7 H7C O12 0.99(3) 1.75(3) 2.703(2) 161(2) . yes
N8 H8B O4 0.94(3) 2.11(3) 2.829(2) 132(2) 1_445 yes
N8 H8C O7 0.91(3) 2.12(2) 2.761(2) 126.5(19) . yes
N9 H9A O8 0.96(3) 1.97(3) 2.838(2) 149(3) 1_545 yes
